data_1514266
loop_
_publ_author_name
'Levick, Matthew T'
'Grace, Iain'
'Dai, Sheng-Yao'
'Kasch, Nicholas'
'Muryn, Christopher'
'Lambert, Colin'
'Turner, Michael L'
'Procter, David J'

_publ_section_title
;
 A Sm(II)-Mediated Cascade Approach to Dibenzoindolo[3,2-b]carbazoles:
 Synthesis and Evaluation.
;
_journal_issue 8
_journal_name_full 'Organic letters'
_journal_page_first 2292
_journal_page_last 2295
_journal_paper_doi 10.1021/ol500841b
_journal_volume 16
_journal_year 2014
_chemical_formula_sum 'C46 H56 N2'
_chemical_formula_weight 636.93
_chemical_name_systematic
; 
 ? 
;
_space_group_IT_number 14
_symmetry_cell_setting monoclinic
_symmetry_space_group_name_Hall '-P 2ybc'
_symmetry_space_group_name_H-M 'P 1 21/c 1'
_atom_sites_solution_hydrogens geom
_atom_sites_solution_primary direct
_atom_sites_solution_secondary difmap
_audit_creation_method SHELXL-97
_cell_angle_alpha 90.00
_cell_angle_beta 90.055(6)
_cell_angle_gamma 90.00
_cell_formula_units_Z 2
_cell_length_a 15.6742(10)
_cell_length_b 5.4689(4)
_cell_length_c 21.5676(15)
_cell_measurement_reflns_used 2795
_cell_measurement_temperature 100(2)
_cell_measurement_theta_max 73.8634
_cell_measurement_theta_min 3.4845
_cell_volume 1848.8(2)
_computing_cell_refinement
; 
CrysAlisPro, Agilent Technologies, 
Version 1.171.36.20 (release 27-06-2012 CrysAlis171 .NET) 
(compiled Jul 11 2012,15:38:31) 
Empirical absorption correction using spherical harmonics, 
 implemented in SCALE3 ABSPACK scaling algorithm. 
;
_computing_data_collection 'Bruker APEX2'
_computing_data_reduction
; 
CrysAlisPro, Agilent Technologies, 
Version 1.171.36.20 (release 27-06-2012 CrysAlis171 .NET) 
(compiled Jul 11 2012,15:38:31) 
Empirical absorption correction using spherical harmonics, 
 implemented in SCALE3 ABSPACK scaling algorithm. 
;
_computing_molecular_graphics 'Bruker SHELXTL'
_computing_publication_material 'Bruker SHELXTL'
_computing_structure_refinement 'SHELXL-97 (Sheldrick, 2008)'
_computing_structure_solution 'SHELXS-97 (Sheldrick, 2008)'
_diffrn_ambient_temperature 100(2)
_diffrn_measured_fraction_theta_full 0.995
_diffrn_measured_fraction_theta_max 0.995
_diffrn_measurement_device_type 'Bruker APEX-II CCD'
_diffrn_measurement_method '\f and \w scans'
_diffrn_radiation_monochromator graphite
_diffrn_radiation_source 'fine-focus sealed tube'
_diffrn_radiation_type CuK\a
_diffrn_radiation_wavelength 1.54178
_diffrn_reflns_av_R_equivalents 0.0717
_diffrn_reflns_av_sigmaI/netI 0.0788
_diffrn_reflns_limit_h_max 18
_diffrn_reflns_limit_h_min -18
_diffrn_reflns_limit_k_max 5
_diffrn_reflns_limit_k_min -6
_diffrn_reflns_limit_l_max 25
_diffrn_reflns_limit_l_min -25
_diffrn_reflns_number 7624
_diffrn_reflns_theta_full 66.57
_diffrn_reflns_theta_max 66.57
_diffrn_reflns_theta_min 4.98
_exptl_absorpt_coefficient_mu 0.489
_exptl_absorpt_correction_T_max 0.9903
_exptl_absorpt_correction_T_min 0.6958
_exptl_absorpt_correction_type multi-scan
_exptl_absorpt_process_details
; 
CrysAlisPro, Agilent Technologies, 
Version 1.171.36.20 (release 27-06-2012 CrysAlis171 .NET) 
(compiled Jul 11 2012,15:38:31) 
Empirical absorption correction using spherical harmonics, 
 implemented in SCALE3 ABSPACK scaling algorithm. 
;
_exptl_crystal_colour yellow
_exptl_crystal_density_diffrn 1.144
_exptl_crystal_density_method 'not measured'
_exptl_crystal_description needle
_exptl_crystal_F_000 692
_exptl_crystal_size_max 0.80
_exptl_crystal_size_mid 0.20
_exptl_crystal_size_min 0.02
_refine_diff_density_max 0.207
_refine_diff_density_min -0.205
_refine_diff_density_rms 0.049
_refine_ls_extinction_coef 0.0017(3)
_refine_ls_extinction_expression Fc^*^=kFc[1+0.001xFc^2^\l^3^/sin(2\q)]^-1/4^
_refine_ls_extinction_method SHELXL
_refine_ls_goodness_of_fit_ref 1.034
_refine_ls_hydrogen_treatment constr
_refine_ls_matrix_type full
_refine_ls_number_parameters 219
_refine_ls_number_reflns 3263
_refine_ls_number_restraints 0
_refine_ls_restrained_S_all 1.034
_refine_ls_R_factor_all 0.0927
_refine_ls_R_factor_gt 0.0606
_refine_ls_shift/su_max 0.000
_refine_ls_shift/su_mean 0.000
_refine_ls_structure_factor_coef Fsqd
_refine_ls_weighting_details 'calc w=1/[\s^2^(Fo^2^)+(0.0653P)^2^+0.0000P] where P=(Fo^2^+2Fc^2^)/3'
_refine_ls_weighting_scheme calc
_refine_ls_wR_factor_gt 0.1390
_refine_ls_wR_factor_ref 0.1601
_reflns_number_gt 2235
_reflns_number_total 3263
_reflns_threshold_expression >2sigma(I)
_cod_data_source_file ol500841b_si_002.cif
_cod_data_source_block s3720ma
_cod_depositor_comments
;
The following automatic conversions were performed:

'_symmetry_cell_setting' value 'Monoclinic' changed to 'monoclinic'
according to
/usr/data/users/saulius/crontab/automatic-downloads/rss-feeds/ACS/lib/dictionaries/cif_core.dic
dictionary named 'cif_core.dic' version 2.4.2 from 2011-04-26.

Automatic conversion script
Id: cif_fix_values 2281 2013-09-26 08:29:07Z andrius 

 Adding full bibliography for
 ./tmp-cod-update-bibliographies-8800/cifs/1514266.cif.
;
_cod_original_sg_symbol_H-M P2(1)/c
_cod_database_code 1514266

loop_
_symmetry_equiv_pos_as_xyz
'x, y, z'
'-x, y+1/2, -z+1/2'
'-x, -y, -z'
'x, -y-1/2, z-1/2'

loop_
_atom_site_label
_atom_site_type_symbol
_atom_site_fract_x
_atom_site_fract_y
_atom_site_fract_z
_atom_site_U_iso_or_equiv
_atom_site_adp_type
_atom_site_occupancy
_atom_site_symmetry_multiplicity
_atom_site_calc_flag
_atom_site_refinement_flags
N1 N 0.11258(12) 0.7012(4) 0.56299(9) 0.0307(5) Uani 1 1 d .
C1 C 0.05744(15) 0.8393(4) 0.52565(11) 0.0301(5) Uani 1 1 d .
C2 C 0.02311(14) 1.0322(4) 0.56160(11) 0.0289(5) Uani 1 1 d .
C3 C 0.06175(14) 1.0163(4) 0.62241(11) 0.0287(5) Uani 1 1 d .
C4 C 0.11629(14) 0.8065(4) 0.62143(11) 0.0296(5) Uani 1 1 d .
C5 C 0.16123(14) 0.7333(4) 0.67279(11) 0.0321(5) Uani 1 1 d .
H5 H 0.1962 0.5915 0.6715 0.039 Uiso 1 1 calc R
C6 C 0.15434(15) 0.8740(5) 0.72781(11) 0.0318(6) Uani 1 1 d .
C7 C 0.19864(16) 0.8067(5) 0.78263(12) 0.0366(6) Uani 1 1 d .
H7 H 0.2329 0.6635 0.7827 0.044 Uiso 1 1 calc R
C8 C 0.19271(17) 0.9449(5) 0.83532(12) 0.0398(6) Uani 1 1 d .
H8 H 0.2229 0.8968 0.8715 0.048 Uiso 1 1 calc R
C9 C 0.14212(17) 1.1583(5) 0.83633(13) 0.0405(6) Uani 1 1 d .
H9 H 0.1387 1.2541 0.8730 0.049 Uiso 1 1 calc R
C10 C 0.09815(15) 1.2268(5) 0.78452(11) 0.0354(6) Uani 1 1 d .
H10 H 0.0640 1.3703 0.7857 0.042 Uiso 1 1 calc R
C11 C 0.10225(15) 1.0879(5) 0.72850(11) 0.0313(5) Uani 1 1 d .
C12 C 0.05602(14) 1.1571(4) 0.67514(11) 0.0302(5) Uani 1 1 d .
H12 H 0.0213 1.2995 0.6756 0.036 Uiso 1 1 calc R
C13 C 0.03579(14) 0.8023(4) 0.46412(11) 0.0303(5) Uani 1 1 d .
H13 H 0.0594 0.6722 0.4405 0.036 Uiso 1 1 calc R
C14 C 0.16234(15) 0.4940(4) 0.54227(12) 0.0310(5) Uani 1 1 d .
H14A H 0.1293 0.4049 0.5103 0.037 Uiso 1 1 calc R
H14B H 0.1708 0.3817 0.5777 0.037 Uiso 1 1 calc R
C15 C 0.24991(15) 0.5593(4) 0.51531(11) 0.0304(5) Uani 1 1 d .
H15A H 0.2430 0.6806 0.4816 0.036 Uiso 1 1 calc R
H15B H 0.2861 0.6329 0.5480 0.036 Uiso 1 1 calc R
C16 C 0.29267(15) 0.3299(4) 0.49006(11) 0.0317(5) Uani 1 1 d .
H16A H 0.2540 0.2532 0.4594 0.038 Uiso 1 1 calc R
H16B H 0.3003 0.2124 0.5246 0.038 Uiso 1 1 calc R
C17 C 0.37896(15) 0.3731(4) 0.45949(12) 0.0333(6) Uani 1 1 d .
H17A H 0.4189 0.4419 0.4905 0.040 Uiso 1 1 calc R
H17B H 0.3723 0.4946 0.4258 0.040 Uiso 1 1 calc R
C18 C 0.41696(16) 0.1383(5) 0.43272(12) 0.0345(6) Uani 1 1 d .
H18A H 0.4227 0.0168 0.4665 0.041 Uiso 1 1 calc R
H18B H 0.3767 0.0705 0.4018 0.041 Uiso 1 1 calc R
C19 C 0.50381(16) 0.1726(5) 0.40197(12) 0.0346(6) Uani 1 1 d .
H19A H 0.4987 0.2978 0.3690 0.042 Uiso 1 1 calc R
H19B H 0.5448 0.2342 0.4332 0.042 Uiso 1 1 calc R
C20 C 0.53882(16) -0.0626(5) 0.37371(12) 0.0340(6) Uani 1 1 d .
H20A H 0.5452 -0.1863 0.4069 0.041 Uiso 1 1 calc R
H20B H 0.4970 -0.1264 0.3433 0.041 Uiso 1 1 calc R
C21 C 0.62446(16) -0.0293(5) 0.34147(13) 0.0356(6) Uani 1 1 d .
H21A H 0.6670 0.0257 0.3724 0.043 Uiso 1 1 calc R
H21B H 0.6189 0.1012 0.3099 0.043 Uiso 1 1 calc R
C22 C 0.65747(16) -0.2607(5) 0.31007(13) 0.0364(6) Uani 1 1 d .
H22A H 0.7177 -0.2351 0.2979 0.044 Uiso 1 1 calc R
H22B H 0.6559 -0.3970 0.3402 0.044 Uiso 1 1 calc R
C23 C 0.60631(19) -0.3325(6) 0.25299(14) 0.0519(8) Uani 1 1 d .
H23A H 0.5465 -0.3572 0.2646 0.078 Uiso 1 1 calc R
H23B H 0.6294 -0.4844 0.2357 0.078 Uiso 1 1 calc R
H23C H 0.6101 -0.2022 0.2219 0.078 Uiso 1 1 calc R

loop_
_atom_site_aniso_label
_atom_site_aniso_U_11
_atom_site_aniso_U_22
_atom_site_aniso_U_33
_atom_site_aniso_U_23
_atom_site_aniso_U_13
_atom_site_aniso_U_12
N1 0.0292(10) 0.0296(10) 0.0332(11) 0.0018(9) 0.0061(8) 0.0044(8)
C1 0.0256(11) 0.0276(12) 0.0371(13) 0.0043(10) 0.0075(9) -0.0005(9)
C2 0.0236(10) 0.0292(12) 0.0338(13) 0.0025(10) 0.0100(9) -0.0009(9)
C3 0.0247(11) 0.0283(12) 0.0332(12) 0.0013(10) 0.0092(9) -0.0009(9)
C4 0.0260(11) 0.0302(12) 0.0325(13) 0.0023(10) 0.0063(9) -0.0012(9)
C5 0.0266(11) 0.0294(12) 0.0402(14) 0.0035(11) 0.0083(10) 0.0034(9)
C6 0.0258(11) 0.0345(13) 0.0353(13) 0.0048(11) 0.0054(9) -0.0033(10)
C7 0.0328(12) 0.0353(14) 0.0418(14) 0.0057(12) 0.0066(10) 0.0010(10)
C8 0.0377(14) 0.0453(16) 0.0363(14) 0.0040(12) -0.0005(11) -0.0039(11)
C9 0.0401(14) 0.0439(15) 0.0374(14) -0.0021(12) 0.0045(11) -0.0018(11)
C10 0.0318(12) 0.0384(14) 0.0358(14) 0.0010(11) 0.0071(10) 0.0022(10)
C11 0.0286(11) 0.0329(13) 0.0326(13) -0.0002(10) 0.0071(10) -0.0053(10)
C12 0.0251(11) 0.0280(12) 0.0374(13) 0.0022(10) 0.0084(9) 0.0014(9)
C13 0.0244(11) 0.0285(12) 0.0380(13) -0.0011(10) 0.0104(9) 0.0018(9)
C14 0.0289(12) 0.0297(12) 0.0344(12) 0.0005(10) 0.0033(9) 0.0031(10)
C15 0.0309(12) 0.0289(12) 0.0313(12) -0.0012(10) 0.0031(10) -0.0016(9)
C16 0.0322(12) 0.0310(13) 0.0319(13) -0.0004(10) 0.0038(10) 0.0028(10)
C17 0.0296(12) 0.0331(13) 0.0372(13) -0.0022(11) 0.0062(10) 0.0012(10)
C18 0.0344(13) 0.0324(13) 0.0368(13) -0.0025(11) 0.0039(10) 0.0018(10)
C19 0.0329(12) 0.0329(13) 0.0381(14) -0.0038(11) 0.0067(10) 0.0010(10)
C20 0.0328(13) 0.0325(13) 0.0367(13) 0.0000(11) 0.0073(10) 0.0021(10)
C21 0.0315(13) 0.0322(13) 0.0429(14) -0.0014(12) 0.0078(11) 0.0004(10)
C22 0.0303(12) 0.0314(13) 0.0476(15) -0.0011(12) 0.0128(10) 0.0047(10)
C23 0.0485(17) 0.0551(19) 0.0522(18) -0.0164(15) 0.0095(14) 0.0100(14)

loop_
_atom_type_symbol
_atom_type_description
_atom_type_scat_dispersion_real
_atom_type_scat_dispersion_imag
_atom_type_scat_source
C C 0.0181 0.0091 'International Tables Vol C Tables 4.2.6.8 and 6.1.1.4'
H H 0.0000 0.0000 'International Tables Vol C Tables 4.2.6.8 and 6.1.1.4'
N N 0.0311 0.0180 'International Tables Vol C Tables 4.2.6.8 and 6.1.1.4'

loop_
_geom_angle_atom_site_label_1
_geom_angle_atom_site_label_2
_geom_angle_atom_site_label_3
_geom_angle
_geom_angle_site_symmetry_1
_geom_angle_site_symmetry_3
C4 N1 C1 108.9(2) . .
C4 N1 C14 125.7(2) . .
C1 N1 C14 125.2(2) . .
C13 C1 N1 128.5(2) . .
C13 C1 C2 122.7(2) . .
N1 C1 C2 108.7(2) . .
C13 C2 C1 120.9(2) 3_576 .
C13 C2 C3 132.1(2) 3_576 .
C1 C2 C3 107.0(2) . .
C12 C3 C4 120.0(2) . .
C12 C3 C2 133.4(2) . .
C4 C3 C2 106.5(2) . .
C5 C4 N1 129.3(2) . .
C5 C4 C3 121.9(2) . .
N1 C4 C3 108.8(2) . .
C4 C5 C6 118.5(2) . .
C4 C5 H5 120.7 . .
C6 C5 H5 120.7 . .
C5 C6 C7 121.3(2) . .
C5 C6 C11 119.8(2) . .
C7 C6 C11 118.9(2) . .
C8 C7 C6 121.0(2) . .
C8 C7 H7 119.5 . .
C6 C7 H7 119.5 . .
C7 C8 C9 120.6(2) . .
C7 C8 H8 119.7 . .
C9 C8 H8 119.7 . .
C10 C9 C8 119.9(3) . .
C10 C9 H9 120.1 . .
C8 C9 H9 120.1 . .
C9 C10 C11 121.6(2) . .
C9 C10 H10 119.2 . .
C11 C10 H10 119.2 . .
C12 C11 C6 120.3(2) . .
C12 C11 C10 121.6(2) . .
C6 C11 C10 118.1(2) . .
C3 C12 C11 119.3(2) . .
C3 C12 H12 120.3 . .
C11 C12 H12 120.3 . .
C1 C13 C2 116.4(2) . 3_576
C1 C13 H13 121.8 . .
C2 C13 H13 121.8 3_576 .
N1 C14 C15 114.7(2) . .
N1 C14 H14A 108.6 . .
C15 C14 H14A 108.6 . .
N1 C14 H14B 108.6 . .
C15 C14 H14B 108.6 . .
H14A C14 H14B 107.6 . .
C16 C15 C14 109.8(2) . .
C16 C15 H15A 109.7 . .
C14 C15 H15A 109.7 . .
C16 C15 H15B 109.7 . .
C14 C15 H15B 109.7 . .
H15A C15 H15B 108.2 . .
C15 C16 C17 114.7(2) . .
C15 C16 H16A 108.6 . .
C17 C16 H16A 108.6 . .
C15 C16 H16B 108.6 . .
C17 C16 H16B 108.6 . .
H16A C16 H16B 107.6 . .
C16 C17 C18 112.3(2) . .
C16 C17 H17A 109.1 . .
C18 C17 H17A 109.1 . .
C16 C17 H17B 109.1 . .
C18 C17 H17B 109.1 . .
H17A C17 H17B 107.9 . .
C19 C18 C17 114.1(2) . .
C19 C18 H18A 108.7 . .
C17 C18 H18A 108.7 . .
C19 C18 H18B 108.7 . .
C17 C18 H18B 108.7 . .
H18A C18 H18B 107.6 . .
C20 C19 C18 113.0(2) . .
C20 C19 H19A 109.0 . .
C18 C19 H19A 109.0 . .
C20 C19 H19B 109.0 . .
C18 C19 H19B 109.0 . .
H19A C19 H19B 107.8 . .
C21 C20 C19 113.5(2) . .
C21 C20 H20A 108.9 . .
C19 C20 H20A 108.9 . .
C21 C20 H20B 108.9 . .
C19 C20 H20B 108.9 . .
H20A C20 H20B 107.7 . .
C20 C21 C22 113.7(2) . .
C20 C21 H21A 108.8 . .
C22 C21 H21A 108.8 . .
C20 C21 H21B 108.8 . .
C22 C21 H21B 108.8 . .
H21A C21 H21B 107.7 . .
C23 C22 C21 113.3(2) . .
C23 C22 H22A 108.9 . .
C21 C22 H22A 108.9 . .
C23 C22 H22B 108.9 . .
C21 C22 H22B 108.9 . .
H22A C22 H22B 107.7 . .
C22 C23 H23A 109.5 . .
C22 C23 H23B 109.5 . .
H23A C23 H23B 109.5 . .
C22 C23 H23C 109.5 . .
H23A C23 H23C 109.5 . .
H23B C23 H23C 109.5 . .

loop_
_geom_bond_atom_site_label_1
_geom_bond_atom_site_label_2
_geom_bond_distance
_geom_bond_site_symmetry_2
N1 C4 1.387(3) .
N1 C1 1.402(3) .
N1 C14 1.446(3) .
C1 C13 1.384(4) .
C1 C2 1.416(3) .
C2 C13 1.406(3) 3_576
C2 C3 1.447(3) .
C3 C12 1.377(3) .
C3 C4 1.431(3) .
C4 C5 1.372(3) .
C5 C6 1.419(4) .
C5 H5 0.9500 .
C6 C7 1.419(4) .
C6 C11 1.427(3) .
C7 C8 1.368(4) .
C7 H7 0.9500 .
C8 C9 1.411(4) .
C8 H8 0.9500 .
C9 C10 1.365(4) .
C9 H9 0.9500 .
C10 C11 1.429(4) .
C10 H10 0.9500 .
C11 C12 1.411(3) .
C12 H12 0.9500 .
C13 C2 1.406(3) 3_576
C13 H13 0.9500 .
C14 C15 1.533(3) .
C14 H14A 0.9900 .
C14 H14B 0.9900 .
C15 C16 1.523(3) .
C15 H15A 0.9900 .
C15 H15B 0.9900 .
C16 C17 1.524(3) .
C16 H16A 0.9900 .
C16 H16B 0.9900 .
C17 C18 1.529(3) .
C17 H17A 0.9900 .
C17 H17B 0.9900 .
C18 C19 1.526(3) .
C18 H18A 0.9900 .
C18 H18B 0.9900 .
C19 C20 1.525(3) .
C19 H19A 0.9900 .
C19 H19B 0.9900 .
C20 C21 1.523(3) .
C20 H20A 0.9900 .
C20 H20B 0.9900 .
C21 C22 1.526(3) .
C21 H21A 0.9900 .
C21 H21B 0.9900 .
C22 C23 1.520(4) .
C22 H22A 0.9900 .
C22 H22B 0.9900 .
C23 H23A 0.9800 .
C23 H23B 0.9800 .
C23 H23C 0.9800 .

loop_
_geom_torsion_atom_site_label_1
_geom_torsion_atom_site_label_2
_geom_torsion_atom_site_label_3
_geom_torsion_atom_site_label_4
_geom_torsion
_geom_torsion_site_symmetry_1
_geom_torsion_site_symmetry_4
C4 N1 C1 C13 179.2(2) . .
C14 N1 C1 C13 3.6(4) . .
C4 N1 C1 C2 -1.9(3) . .
C14 N1 C1 C2 -177.5(2) . .
C13 C1 C2 C13 0.1(4) . 3_576
N1 C1 C2 C13 -178.8(2) . 3_576
C13 C1 C2 C3 -178.6(2) . .
N1 C1 C2 C3 2.4(3) . .
C13 C2 C3 C12 -1.5(5) 3_576 .
C1 C2 C3 C12 177.0(2) . .
C13 C2 C3 C4 179.4(2) 3_576 .
C1 C2 C3 C4 -2.0(3) . .
C1 N1 C4 C5 179.4(2) . .
C14 N1 C4 C5 -5.0(4) . .
C1 N1 C4 C3 0.6(3) . .
C14 N1 C4 C3 176.2(2) . .
C12 C3 C4 C5 2.8(3) . .
C2 C3 C4 C5 -178.0(2) . .
C12 C3 C4 N1 -178.3(2) . .
C2 C3 C4 N1 0.9(3) . .
N1 C4 C5 C6 180.0(2) . .
C3 C4 C5 C6 -1.4(3) . .
C4 C5 C6 C7 179.5(2) . .
C4 C5 C6 C11 -0.7(3) . .
C5 C6 C7 C8 179.1(2) . .
C11 C6 C7 C8 -0.7(4) . .
C6 C7 C8 C9 0.1(4) . .
C7 C8 C9 C10 0.5(4) . .
C8 C9 C10 C11 -0.3(4) . .
C5 C6 C11 C12 1.4(3) . .
C7 C6 C11 C12 -178.7(2) . .
C5 C6 C11 C10 -179.0(2) . .
C7 C6 C11 C10 0.9(3) . .
C9 C10 C11 C12 179.3(2) . .
C9 C10 C11 C6 -0.3(4) . .
C4 C3 C12 C11 -2.0(3) . .
C2 C3 C12 C11 179.1(2) . .
C6 C11 C12 C3 0.0(3) . .
C10 C11 C12 C3 -179.6(2) . .
N1 C1 C13 C2 178.6(2) . 3_576
C2 C1 C13 C2 -0.1(4) . 3_576
C4 N1 C14 C15 -87.4(3) . .
C1 N1 C14 C15 87.5(3) . .
N1 C14 C15 C16 -175.0(2) . .
C14 C15 C16 C17 177.6(2) . .
C15 C16 C17 C18 -177.6(2) . .
C16 C17 C18 C19 -179.6(2) . .
C17 C18 C19 C20 -178.0(2) . .
C18 C19 C20 C21 178.6(2) . .
C19 C20 C21 C22 -176.8(2) . .
C20 C21 C22 C23 70.2(3) . .
